data_4328302
loop_
_publ_author_name
'Vadapalli Chandrasekhar'
'Tapas Senapati'
'Atanu Dey'
'Sourav Das'
'Marguerite Kalisz'
'Rodolphe Cl\'erac'

_publ_contact_author_address
;Head, Department of Chemistry
Indian Institute of Technology Kanpur
Kanpur 208016
Uttarpradesh
India
;
_publ_contact_author_email vc@iitk.ac.in
_publ_contact_author_fax '+91-512-259 7436'
_publ_contact_author_name 'Prof. V. Chandrasekhar'
_publ_contact_author_phone '+91-512-259 7259'
_publ_section_title
;
 Cyclo- and Carbophosphazene-Supported Ligands for the Assembly of
 Heterometallic (Cu2+/Ca2+, Cu2+/Dy3+, Cu2+/Tb3+) Complexes: Synthesis,
 Structure, and Magnetism
;
_journal_name_full 'Inorganic Chemistry'
_journal_page_first 2031
_journal_page_last 2038
_journal_paper_doi 10.1021/ic201463g
_journal_volume 51
_journal_year 2012
_chemical_formula_moiety 'C44 H39 Cu N11 O17 P3 Tb, C2 H3 N'
_chemical_formula_sum 'C46 H42 Cu N12 O17 P3 Tb'
_chemical_formula_weight 1350.29
_chemical_name_systematic
; 
 ? 
;
_space_group_IT_number 14
_symmetry_cell_setting monoclinic
_symmetry_space_group_name_Hall '-P 2ybc'
_symmetry_space_group_name_H-M 'P 1 21/c 1'
_atom_sites_solution_hydrogens geom
_atom_sites_solution_primary direct
_atom_sites_solution_secondary difmap
_audit_creation_method SHELXL-97
_cell_angle_alpha 90.00
_cell_angle_beta 90.033(5)
_cell_angle_gamma 90.00
_cell_formula_units_Z 4
_cell_length_a 22.760(6)
_cell_length_b 11.351(3)
_cell_length_c 20.303(6)
_cell_measurement_reflns_used 4307
_cell_measurement_temperature 100(2)
_cell_measurement_theta_max 23.53
_cell_measurement_theta_min 2.53
_cell_volume 5245(2)
_computing_cell_refinement 'Bruker SMART'
_computing_data_collection 'Bruker SMART'
_computing_data_reduction 'Bruker SAINT'
_computing_molecular_graphics 'Bruker SHELXTL'
_computing_publication_material 'Bruker SHELXTL'
_computing_structure_refinement 'Bruker SHELXTL'
_computing_structure_solution 'Bruker SHELXTL'
_diffrn_ambient_temperature 100(2)
_diffrn_measured_fraction_theta_full 0.994
_diffrn_measured_fraction_theta_max 0.994
_diffrn_measurement_device_type 'CCD area detector'
_diffrn_measurement_method 'omega scans'
_diffrn_radiation_monochromator graphite
_diffrn_radiation_source 'fine-focus sealed tube'
_diffrn_radiation_type MoK\a
_diffrn_radiation_wavelength 0.71073
_diffrn_reflns_av_R_equivalents 0.0721
_diffrn_reflns_av_sigmaI/netI 0.0856
_diffrn_reflns_limit_h_max 28
_diffrn_reflns_limit_h_min -28
_diffrn_reflns_limit_k_max 14
_diffrn_reflns_limit_k_min -13
_diffrn_reflns_limit_l_max 21
_diffrn_reflns_limit_l_min -25
_diffrn_reflns_number 29813
_diffrn_reflns_theta_full 26.50
_diffrn_reflns_theta_max 26.50
_diffrn_reflns_theta_min 2.01
_exptl_absorpt_coefficient_mu 1.918
_exptl_absorpt_correction_T_max 0.8903
_exptl_absorpt_correction_T_min 0.8343
_exptl_absorpt_correction_type empirical
_exptl_absorpt_process_details sadabs
_exptl_crystal_colour green
_exptl_crystal_density_diffrn 1.710
_exptl_crystal_description block
_exptl_crystal_F_000 2708
_exptl_crystal_size_max 0.10
_exptl_crystal_size_mid 0.08
_exptl_crystal_size_min 0.06
_refine_diff_density_max 1.943
_refine_diff_density_min -1.117
_refine_diff_density_rms 0.157
_refine_ls_extinction_method none
_refine_ls_goodness_of_fit_ref 1.009
_refine_ls_hydrogen_treatment constr
_refine_ls_matrix_type full
_refine_ls_number_parameters 727
_refine_ls_number_reflns 10811
_refine_ls_number_restraints 0
_refine_ls_restrained_S_all 1.009
_refine_ls_R_factor_all 0.0884
_refine_ls_R_factor_gt 0.0558
_refine_ls_shift/su_max 0.003
_refine_ls_shift/su_mean 0.000
_refine_ls_structure_factor_coef Fsqd
_refine_ls_weighting_details 'calc w=1/[\s^2^(Fo^2^)+(0.0787P)^2^+0.0000P] where P=(Fo^2^+2Fc^2^)/3'
_refine_ls_weighting_scheme calc
_refine_ls_wR_factor_gt 0.1304
_refine_ls_wR_factor_ref 0.1537
_reflns_number_gt 7388
_reflns_number_total 10811
_reflns_threshold_expression >2sigma(I)
_cod_data_source_file ic201463g_si_001_7.cif
_cod_data_source_block Compound_8
_cod_original_cell_volume 5245(3)
_cod_original_sg_symbol_Hall ' -P 2ybc '
_cod_original_sg_symbol_H-M 'P 1 21/c 1 '
_cod_database_code 4328302

loop_
_symmetry_equiv_pos_as_xyz
'x, y, z'
'-x, y+1/2, -z+1/2'
'-x, -y, -z'
'x, -y-1/2, z-1/2'

loop_
_atom_site_label
_atom_site_type_symbol
_atom_site_fract_x
_atom_site_fract_y
_atom_site_fract_z
_atom_site_U_iso_or_equiv
_atom_site_adp_type
_atom_site_occupancy
_atom_site_symmetry_multiplicity
_atom_site_calc_flag
_atom_site_refinement_flags
Tb1 Tb 0.117805(13) 0.24112(3) 1.159096(13) 0.02971(11) Uani 1 1 d .
Cu1 Cu 0.18459(3) 0.40759(6) 1.03550(3) 0.02914(19) Uani 1 1 d .
P1 P 0.30100(7) 0.47615(13) 0.93421(7) 0.0285(4) Uani 1 1 d .
P2 P 0.38102(7) 0.30041(14) 0.90697(8) 0.0314(4) Uani 1 1 d .
P3 P 0.40051(8) 0.52343(14) 0.86079(8) 0.0329(4) Uani 1 1 d .
O1 O 0.36681(19) 0.2074(3) 0.85112(19) 0.0315(10) Uani 1 1 d .
O2 O 0.41651(19) 0.2264(4) 0.9597(2) 0.0340(10) Uani 1 1 d .
O3 O 0.4080(2) 0.5476(4) 0.7847(2) 0.0400(11) Uani 1 1 d .
O4 O 0.44425(18) 0.6157(3) 0.89364(18) 0.0305(10) Uani 1 1 d .
O5 O 0.14847(19) 0.2549(3) 1.04638(19) 0.0308(10) Uani 1 1 d .
O6 O 0.09756(19) 0.0636(4) 1.08441(19) 0.0365(10) Uani 1 1 d .
O7 O 0.16657(17) 0.4130(3) 1.12837(18) 0.0288(9) Uani 1 1 d .
O8 O 0.08420(18) 0.4234(4) 1.2162(2) 0.0371(11) Uani 1 1 d .
O9 O 0.1183(2) 0.0620(4) 1.2260(2) 0.0413(11) Uani 1 1 d .
O10 O 0.0786(2) 0.2077(5) 1.2777(2) 0.0450(12) Uani 1 1 d .
O11 O 0.0876(2) 0.0403(5) 1.3272(2) 0.0530(13) Uani 1 1 d .
O12 O 0.2156(2) 0.1609(4) 1.1553(2) 0.0433(12) Uani 1 1 d .
O13 O 0.1931(2) 0.2616(4) 1.2434(2) 0.0371(11) Uani 1 1 d .
O14 O 0.2749(2) 0.1572(7) 1.2425(3) 0.084(2) Uani 1 1 d .
O15 O 0.03626(19) 0.3209(4) 1.0920(2) 0.0434(12) Uani 1 1 d .
O16 O 0.01269(19) 0.1903(4) 1.1638(2) 0.0411(11) Uani 1 1 d .
O17 O -0.0547(2) 0.2616(4) 1.0979(2) 0.0457(12) Uani 1 1 d .
N1 N 0.3380(2) 0.5586(4) 0.8870(2) 0.0309(12) Uani 1 1 d .
N2 N 0.3240(2) 0.3476(4) 0.9440(2) 0.0306(12) Uani 1 1 d .
N3 N 0.4215(2) 0.3941(4) 0.8719(3) 0.0390(14) Uani 1 1 d .
N4 N 0.2322(2) 0.4678(4) 0.9059(2) 0.0322(12) Uani 1 1 d .
N5 N 0.1986(2) 0.3829(4) 0.9427(2) 0.0303(12) Uani 1 1 d .
N6 N 0.2953(2) 0.5485(4) 1.0057(2) 0.0273(11) Uani 1 1 d .
N7 N 0.2452(2) 0.5371(4) 1.0461(2) 0.0298(11) Uani 1 1 d .
N8 N -0.0037(2) 0.2579(5) 1.1170(3) 0.0353(13) Uani 1 1 d .
N9 N 0.0941(2) 0.1032(6) 1.2787(3) 0.0432(14) Uani 1 1 d .
N10 N 0.2291(3) 0.1937(6) 1.2141(3) 0.0511(16) Uani 1 1 d .
N11 N 0.1034(3) 0.5325(5) 1.0213(3) 0.0481(15) Uani 1 1 d .
N12 N 0.2743(4) -0.1046(7) 0.0792(4) 0.092(3) Uani 1 1 d .
C1 C 0.3496(3) 0.0906(5) 0.8645(3) 0.0326(14) Uani 1 1 d .
C2 C 0.2941(3) 0.0571(5) 0.8449(3) 0.0384(16) Uani 1 1 d .
H2 H 0.2686 0.1113 0.8259 0.046 Uiso 1 1 calc R
C3 C 0.2772(3) -0.0586(6) 0.8539(4) 0.0449(17) Uani 1 1 d .
H3 H 0.2399 -0.0830 0.8414 0.054 Uiso 1 1 calc R
C4 C 0.3151(3) -0.1362(6) 0.8810(4) 0.0503(19) Uani 1 1 d .
H4 H 0.3033 -0.2139 0.8871 0.060 Uiso 1 1 calc R
C5 C 0.3709(3) -0.1033(6) 0.9000(3) 0.0417(17) Uani 1 1 d .
H5 H 0.3961 -0.1590 0.9181 0.050 Uiso 1 1 calc R
C6 C 0.3900(3) 0.0136(5) 0.8922(3) 0.0338(14) Uani 1 1 d .
C7 C 0.4505(3) 0.0498(5) 0.9080(3) 0.0350(15) Uani 1 1 d .
C8 C 0.4982(3) -0.0220(6) 0.8919(3) 0.0437(17) Uani 1 1 d .
H8 H 0.4911 -0.0958 0.8737 0.052 Uiso 1 1 calc R
C9 C 0.5548(3) 0.0121(7) 0.9019(4) 0.0521(19) Uani 1 1 d .
H9 H 0.5857 -0.0370 0.8898 0.063 Uiso 1 1 calc R
C10 C 0.5662(3) 0.1210(6) 0.9306(4) 0.0502(19) Uani 1 1 d .
H10 H 0.6047 0.1462 0.9370 0.060 Uiso 1 1 calc R
C11 C 0.5197(3) 0.1912(6) 0.9493(3) 0.0480(19) Uani 1 1 d .
H11A H 0.5266 0.2629 0.9700 0.058 Uiso 1 1 calc R
C12 C 0.4633(3) 0.1552(5) 0.9373(3) 0.0326(14) Uani 1 1 d .
C13 C 0.4056(3) 0.6644(6) 0.7638(3) 0.0441(18) Uani 1 1 d .
C14 C 0.3541(4) 0.7014(8) 0.7335(3) 0.058(2) Uani 1 1 d .
H14A H 0.3222 0.6511 0.7282 0.069 Uiso 1 1 calc R
C15 C 0.3527(4) 0.8183(9) 0.7115(4) 0.072(3) Uani 1 1 d .
H15 H 0.3182 0.8485 0.6934 0.086 Uiso 1 1 calc R
C16 C 0.4020(4) 0.8894(9) 0.7162(4) 0.070(3) Uani 1 1 d .
H16 H 0.4008 0.9662 0.7003 0.084 Uiso 1 1 calc R
C17 C 0.4520(4) 0.8473(7) 0.7440(4) 0.059(2) Uani 1 1 d .
H17A H 0.4851 0.8953 0.7449 0.070 Uiso 1 1 calc R
C18 C 0.4558(3) 0.7350(6) 0.7713(3) 0.0418(17) Uani 1 1 d .
C19 C 0.5066(3) 0.6968(6) 0.8090(3) 0.0384(16) Uani 1 1 d .
C20 C 0.5653(4) 0.7294(6) 0.7914(4) 0.049(2) Uani 1 1 d .
H20 H 0.5720 0.7677 0.7516 0.058 Uiso 1 1 calc R
C21 C 0.6111(4) 0.7054(7) 0.8314(4) 0.055(2) Uani 1 1 d .
H21 H 0.6486 0.7282 0.8186 0.066 Uiso 1 1 calc R
C22 C 0.6042(3) 0.6486(6) 0.8902(4) 0.0489(19) Uani 1 1 d .
H22 H 0.6363 0.6330 0.9171 0.059 Uiso 1 1 calc R
C23 C 0.5485(3) 0.6150(5) 0.9088(3) 0.0376(16) Uani 1 1 d .
H23 H 0.5427 0.5762 0.9487 0.045 Uiso 1 1 calc R
C24 C 0.5012(3) 0.6388(5) 0.8685(3) 0.0339(15) Uani 1 1 d .
C25 C 0.2007(3) 0.5801(6) 0.8956(3) 0.0410(16) Uani 1 1 d .
H25A H 0.1648 0.5654 0.8723 0.061 Uiso 1 1 calc R
H25B H 0.2249 0.6326 0.8703 0.061 Uiso 1 1 calc R
H25C H 0.1921 0.6153 0.9375 0.061 Uiso 1 1 calc R
C26 C 0.1836(3) 0.2924(5) 0.9081(3) 0.0286(13) Uani 1 1 d .
H26 H 0.1935 0.2929 0.8637 0.034 Uiso 1 1 calc R
C27 C 0.1528(3) 0.1912(6) 0.9325(3) 0.0323(14) Uani 1 1 d .
C28 C 0.1406(3) 0.1026(6) 0.8868(3) 0.0358(15) Uani 1 1 d .
H28 H 0.1496 0.1141 0.8426 0.043 Uiso 1 1 calc R
C29 C 0.1153(3) -0.0019(6) 0.9068(3) 0.0453(18) Uani 1 1 d .
H29 H 0.1084 -0.0615 0.8763 0.054 Uiso 1 1 calc R
C30 C 0.0999(3) -0.0184(5) 0.9727(3) 0.0367(15) Uani 1 1 d .
H30 H 0.0828 -0.0886 0.9863 0.044 Uiso 1 1 calc R
C31 C 0.1104(3) 0.0712(6) 1.0177(3) 0.0316(14) Uani 1 1 d .
C32 C 0.1378(3) 0.1753(5) 0.9998(3) 0.0298(14) Uani 1 1 d .
C33 C 0.0693(3) -0.0449(6) 1.1043(3) 0.0446(18) Uani 1 1 d .
H33A H 0.0336 -0.0550 1.0798 0.067 Uiso 1 1 calc R
H33B H 0.0604 -0.0416 1.1505 0.067 Uiso 1 1 calc R
H33C H 0.0951 -0.1100 1.0959 0.067 Uiso 1 1 calc R
C34 C 0.3429(3) 0.6239(6) 1.0286(3) 0.0415(17) Uani 1 1 d .
H34A H 0.3313 0.7049 1.0249 0.062 Uiso 1 1 calc R
H34B H 0.3772 0.6103 1.0023 0.062 Uiso 1 1 calc R
H34C H 0.3515 0.6061 1.0738 0.062 Uiso 1 1 calc R
C35 C 0.2383(3) 0.6154(5) 1.0921(3) 0.0320(14) Uani 1 1 d .
H35 H 0.2655 0.6765 1.0936 0.038 Uiso 1 1 calc R
C36 C 0.1923(3) 0.6165(5) 1.1411(3) 0.0330(14) Uani 1 1 d .
C37 C 0.1821(3) 0.7234(6) 1.1747(3) 0.0450(18) Uani 1 1 d .
H37 H 0.2048 0.7892 1.1648 0.054 Uiso 1 1 calc R
C38 C 0.1385(3) 0.7312(6) 1.2223(3) 0.0457(18) Uani 1 1 d .
H38 H 0.1318 0.8022 1.2439 0.055 Uiso 1 1 calc R
C39 C 0.1046(3) 0.6326(6) 1.2377(3) 0.0440(17) Uani 1 1 d .
H39 H 0.0750 0.6379 1.2690 0.053 Uiso 1 1 calc R
C40 C 0.1153(3) 0.5271(6) 1.2061(3) 0.0369(15) Uani 1 1 d .
C41 C 0.1590(3) 0.5156(5) 1.1578(3) 0.0336(14) Uani 1 1 d .
C42 C 0.0297(3) 0.4334(7) 1.2522(3) 0.0467(18) Uani 1 1 d .
H42A H 0.0379 0.4403 1.2984 0.070 Uiso 1 1 calc R
H42B H 0.0062 0.3645 1.2445 0.070 Uiso 1 1 calc R
H42C H 0.0087 0.5020 1.2375 0.070 Uiso 1 1 calc R
C43 C 0.0622(3) 0.5789(6) 1.0389(3) 0.0353(15) Uani 1 1 d .
C44 C 0.0102(3) 0.6380(7) 1.0639(3) 0.0493(18) Uani 1 1 d .
H44A H -0.0188 0.5803 1.0757 0.074 Uiso 1 1 calc R
H44B H -0.0054 0.6890 1.0305 0.074 Uiso 1 1 calc R
H44C H 0.0205 0.6836 1.1020 0.074 Uiso 1 1 calc R
C45 C 0.2792(4) -0.0144(7) 0.0572(4) 0.056(2) Uani 1 1 d .
C46 C 0.2893(3) 0.0975(6) 0.0288(4) 0.0494(19) Uani 1 1 d .
H46A H 0.3307 0.1134 0.0282 0.074 Uiso 1 1 calc R
H46B H 0.2696 0.1567 0.0543 0.074 Uiso 1 1 calc R
H46C H 0.2743 0.0984 -0.0155 0.074 Uiso 1 1 calc R

loop_
_atom_site_aniso_label
_atom_site_aniso_U_11
_atom_site_aniso_U_22
_atom_site_aniso_U_33
_atom_site_aniso_U_23
_atom_site_aniso_U_13
_atom_site_aniso_U_12
Tb1 0.03460(19) 0.03566(19) 0.01887(16) 0.00319(12) 0.00596(12) -0.00503(13)
Cu1 0.0368(4) 0.0306(4) 0.0200(4) 0.0009(3) 0.0059(3) -0.0052(3)
P1 0.0382(9) 0.0249(8) 0.0225(8) -0.0004(6) 0.0071(7) -0.0063(7)
P2 0.0404(10) 0.0256(8) 0.0283(9) -0.0038(6) 0.0110(7) -0.0043(7)
P3 0.0435(10) 0.0277(9) 0.0275(8) -0.0022(6) 0.0128(7) -0.0082(7)
O1 0.049(3) 0.022(2) 0.024(2) -0.0016(16) 0.0073(19) -0.0028(19)
O2 0.036(2) 0.033(2) 0.033(2) -0.0076(18) 0.0074(19) 0.0022(19)
O3 0.060(3) 0.035(3) 0.025(2) -0.0025(18) 0.011(2) -0.015(2)
O4 0.039(2) 0.030(2) 0.023(2) -0.0016(17) 0.0136(18) -0.0046(18)
O5 0.041(3) 0.033(2) 0.019(2) -0.0006(17) 0.0032(18) -0.0115(19)
O6 0.047(3) 0.041(3) 0.021(2) 0.0025(18) 0.0084(19) -0.013(2)
O7 0.037(2) 0.029(2) 0.020(2) -0.0038(16) 0.0094(17) -0.0042(18)
O8 0.035(3) 0.047(3) 0.029(2) 0.0006(19) 0.0157(19) 0.005(2)
O9 0.055(3) 0.042(3) 0.026(2) 0.0065(19) 0.008(2) -0.005(2)
O10 0.043(3) 0.058(3) 0.034(3) 0.010(2) 0.007(2) 0.002(2)
O11 0.050(3) 0.070(4) 0.039(3) 0.025(2) -0.003(2) -0.010(3)
O12 0.048(3) 0.056(3) 0.026(3) 0.002(2) 0.007(2) 0.003(2)
O13 0.042(3) 0.045(3) 0.024(2) -0.0004(19) 0.004(2) -0.010(2)
O14 0.045(4) 0.149(7) 0.058(4) 0.019(4) -0.002(3) -0.008(4)
O15 0.041(3) 0.053(3) 0.036(3) 0.018(2) -0.001(2) -0.013(2)
O16 0.043(3) 0.046(3) 0.035(3) 0.015(2) 0.006(2) -0.008(2)
O17 0.042(3) 0.050(3) 0.044(3) 0.007(2) -0.006(2) -0.008(2)
N1 0.039(3) 0.021(3) 0.033(3) 0.003(2) 0.005(2) -0.008(2)
N2 0.042(3) 0.018(2) 0.031(3) 0.001(2) 0.014(2) -0.006(2)
N3 0.046(3) 0.027(3) 0.044(3) -0.009(2) 0.023(3) -0.007(2)
N4 0.043(3) 0.036(3) 0.019(3) 0.002(2) 0.006(2) -0.016(2)
N5 0.033(3) 0.036(3) 0.022(3) 0.003(2) 0.006(2) -0.006(2)
N6 0.028(3) 0.025(3) 0.029(3) -0.004(2) 0.004(2) -0.007(2)
N7 0.036(3) 0.028(3) 0.026(3) 0.002(2) 0.004(2) 0.002(2)
N8 0.039(3) 0.042(3) 0.025(3) 0.001(2) 0.005(2) -0.006(3)
N9 0.037(3) 0.065(4) 0.028(3) 0.011(3) 0.000(2) -0.011(3)
N10 0.036(4) 0.084(5) 0.034(4) 0.008(3) 0.004(3) 0.006(3)
N11 0.044(4) 0.057(4) 0.043(4) 0.019(3) 0.007(3) 0.002(3)
N12 0.134(8) 0.043(5) 0.098(7) 0.005(4) 0.050(6) 0.001(5)
C1 0.040(4) 0.029(3) 0.029(3) -0.001(3) 0.011(3) -0.009(3)
C2 0.050(4) 0.026(3) 0.038(4) -0.001(3) 0.005(3) 0.003(3)
C3 0.041(4) 0.040(4) 0.054(5) -0.010(3) 0.000(3) -0.010(3)
C4 0.055(5) 0.022(3) 0.074(5) 0.005(3) 0.002(4) -0.009(3)
C5 0.051(4) 0.029(4) 0.045(4) 0.006(3) 0.002(3) 0.003(3)
C6 0.041(4) 0.028(3) 0.033(4) 0.000(3) 0.002(3) -0.008(3)
C7 0.046(4) 0.028(3) 0.031(3) 0.004(3) 0.004(3) 0.003(3)
C8 0.049(4) 0.028(4) 0.054(5) -0.010(3) -0.003(3) 0.000(3)
C9 0.048(5) 0.047(5) 0.061(5) -0.012(4) 0.005(4) 0.013(4)
C10 0.047(5) 0.039(4) 0.064(5) -0.009(4) 0.008(4) -0.001(3)
C11 0.057(5) 0.041(4) 0.046(4) -0.021(3) 0.007(4) -0.013(4)
C12 0.039(4) 0.025(3) 0.034(4) -0.005(3) 0.007(3) -0.001(3)
C13 0.070(5) 0.044(4) 0.018(3) 0.002(3) 0.005(3) -0.007(4)
C14 0.067(6) 0.083(6) 0.023(4) 0.003(4) -0.001(4) -0.007(5)
C15 0.085(7) 0.100(8) 0.030(4) 0.024(5) -0.008(4) 0.018(6)
C16 0.088(7) 0.082(7) 0.040(5) 0.030(4) 0.002(5) 0.004(6)
C17 0.093(7) 0.046(5) 0.036(4) 0.012(3) 0.003(4) -0.013(4)
C18 0.062(5) 0.039(4) 0.025(3) 0.004(3) 0.015(3) -0.007(3)
C19 0.055(4) 0.028(3) 0.033(4) -0.006(3) 0.011(3) -0.009(3)
C20 0.067(5) 0.044(4) 0.035(4) -0.004(3) 0.024(4) -0.010(4)
C21 0.053(5) 0.055(5) 0.057(5) -0.018(4) 0.013(4) -0.012(4)
C22 0.055(5) 0.041(4) 0.051(5) -0.014(3) 0.009(4) -0.007(4)
C23 0.048(4) 0.024(3) 0.041(4) -0.010(3) 0.009(3) -0.004(3)
C24 0.050(4) 0.024(3) 0.028(3) -0.010(2) 0.013(3) -0.008(3)
C25 0.049(4) 0.040(4) 0.033(4) 0.015(3) -0.007(3) -0.010(3)
C26 0.031(3) 0.037(3) 0.018(3) 0.002(2) 0.000(2) 0.000(3)
C27 0.039(4) 0.036(4) 0.022(3) -0.001(3) 0.004(3) -0.005(3)
C28 0.049(4) 0.040(4) 0.019(3) 0.000(3) 0.005(3) -0.015(3)
C29 0.058(5) 0.046(4) 0.031(4) -0.011(3) 0.007(3) -0.017(3)
C30 0.051(4) 0.028(3) 0.031(4) 0.004(3) 0.006(3) -0.011(3)
C31 0.036(4) 0.043(4) 0.016(3) -0.002(2) 0.005(2) -0.002(3)
C32 0.036(4) 0.030(3) 0.023(3) 0.004(2) 0.007(3) 0.000(3)
C33 0.068(5) 0.042(4) 0.024(3) 0.002(3) 0.009(3) -0.021(4)
C34 0.037(4) 0.052(4) 0.035(4) -0.017(3) 0.009(3) -0.011(3)
C35 0.037(4) 0.028(3) 0.031(3) -0.001(3) 0.002(3) -0.003(3)
C36 0.046(4) 0.030(3) 0.023(3) -0.003(2) 0.005(3) 0.004(3)
C37 0.058(5) 0.040(4) 0.036(4) -0.003(3) 0.013(3) 0.006(3)
C38 0.067(5) 0.037(4) 0.034(4) -0.007(3) 0.010(3) 0.013(3)
C39 0.055(5) 0.046(4) 0.030(4) -0.002(3) 0.010(3) 0.018(4)
C40 0.043(4) 0.040(4) 0.027(3) 0.004(3) 0.005(3) 0.002(3)
C41 0.047(4) 0.031(3) 0.023(3) 0.005(2) 0.003(3) 0.006(3)
C42 0.039(4) 0.066(5) 0.036(4) -0.002(3) 0.013(3) 0.008(4)
C43 0.036(4) 0.039(4) 0.031(4) 0.005(3) -0.007(3) -0.004(3)
C44 0.052(5) 0.059(5) 0.037(4) 0.005(3) 0.000(3) 0.002(4)
C45 0.068(6) 0.039(4) 0.060(5) 0.002(4) 0.030(4) 0.012(4)
C46 0.057(5) 0.046(4) 0.046(4) 0.005(3) 0.022(4) 0.004(4)

loop_
_atom_type_symbol
_atom_type_description
_atom_type_scat_dispersion_real
_atom_type_scat_dispersion_imag
_atom_type_scat_source
C C 0.0033 0.0016 'International Tables Vol C Tables 4.2.6.8 and 6.1.1.4'
H H 0.0000 0.0000 'International Tables Vol C Tables 4.2.6.8 and 6.1.1.4'
N N 0.0061 0.0033 'International Tables Vol C Tables 4.2.6.8 and 6.1.1.4'
O O 0.0106 0.0060 'International Tables Vol C Tables 4.2.6.8 and 6.1.1.4'
P P 0.1023 0.0942 'International Tables Vol C Tables 4.2.6.8 and 6.1.1.4'
Cu Cu 0.3201 1.2651 'International Tables Vol C Tables 4.2.6.8 and 6.1.1.4'
Tb Tb -0.1723 4.1537 'International Tables Vol C Tables 4.2.6.8 and 6.1.1.4'

loop_
_geom_angle_atom_site_label_1
_geom_angle_atom_site_label_2
_geom_angle_atom_site_label_3
_geom_angle
O7 Tb1 O5 63.31(13)
O7 Tb1 O12 82.39(15)
O5 Tb1 O12 73.98(15)
O7 Tb1 O13 76.86(14)
O5 Tb1 O13 117.37(14)
O12 Tb1 O13 53.67(15)
O7 Tb1 O9 147.44(15)
O5 Tb1 O9 125.66(14)
O12 Tb1 O9 72.47(15)
O13 Tb1 O9 71.68(15)
O7 Tb1 O16 132.03(15)
O5 Tb1 O16 109.60(14)
O12 Tb1 O16 144.20(17)
O13 Tb1 O16 132.79(14)
O9 Tb1 O16 77.77(15)
O7 Tb1 O15 84.44(14)
O5 Tb1 O15 70.67(15)
O12 Tb1 O15 144.54(14)
O13 Tb1 O15 151.72(16)
O9 Tb1 O15 127.88(15)
O16 Tb1 O15 51.58(14)
O7 Tb1 O8 64.90(13)
O5 Tb1 O8 118.65(13)
O12 Tb1 O8 127.84(15)
O13 Tb1 O8 79.02(15)
O9 Tb1 O8 115.68(14)
O16 Tb1 O8 83.01(15)
O15 Tb1 O8 73.86(15)
O7 Tb1 O6 125.82(12)
O5 Tb1 O6 62.54(12)
O12 Tb1 O6 81.32(15)
O13 Tb1 O6 128.15(14)
O9 Tb1 O6 71.08(14)
O16 Tb1 O6 70.39(15)
O15 Tb1 O6 80.06(16)
O8 Tb1 O6 150.78(15)
O7 Tb1 O10 122.33(15)
O5 Tb1 O10 174.25(15)
O12 Tb1 O10 107.07(15)
O13 Tb1 O10 66.69(15)
O9 Tb1 O10 50.59(16)
O16 Tb1 O10 66.12(15)
O15 Tb1 O10 107.81(15)
O8 Tb1 O10 65.41(15)
O6 Tb1 O10 111.84(15)
O7 Tb1 N10 80.66(17)
O5 Tb1 N10 97.37(16)
O12 Tb1 N10 27.09(16)
O13 Tb1 N10 26.77(16)
O9 Tb1 N10 67.50(17)
O16 Tb1 N10 144.35(16)
O15 Tb1 N10 164.07(16)
O8 Tb1 N10 104.49(18)
O6 Tb1 N10 104.20(18)
O10 Tb1 N10 85.10(16)
O7 Tb1 N8 108.68(14)
O5 Tb1 N8 89.57(15)
O12 Tb1 N8 153.78(15)
O13 Tb1 N8 150.74(15)
O9 Tb1 N8 102.87(15)
O16 Tb1 N8 25.94(14)
O15 Tb1 N8 25.67(13)
O8 Tb1 N8 77.87(15)
O6 Tb1 N8 72.92(14)
O10 Tb1 N8 87.39(15)
N10 Tb1 N8 170.24(17)
N5 Cu1 O7 172.95(19)
N5 Cu1 O5 92.98(19)
O7 Cu1 O5 79.97(16)
N5 Cu1 N7 95.5(2)
O7 Cu1 N7 91.03(18)
O5 Cu1 N7 158.18(19)
N5 Cu1 N11 95.6(2)
O7 Cu1 N11 86.17(19)
O5 Cu1 N11 102.8(2)
N7 Cu1 N11 96.3(2)
N5 Cu1 Tb1 134.02(15)
O7 Cu1 Tb1 38.94(11)
O5 Cu1 Tb1 41.08(12)
N7 Cu1 Tb1 127.78(14)
N11 Cu1 Tb1 94.15(14)
N2 P1 N1 116.8(3)
N2 P1 N4 107.8(3)
N1 P1 N4 108.9(3)
N2 P1 N6 112.0(3)
N1 P1 N6 106.1(3)
N4 P1 N6 104.7(2)
N3 P2 O2 111.4(3)
N3 P2 O1 104.2(3)
O2 P2 O1 103.6(2)
N3 P2 N2 117.5(3)
O2 P2 N2 106.0(2)
O1 P2 N2 113.3(3)
N3 P3 N1 117.9(3)
N3 P3 O3 105.8(3)
N1 P3 O3 112.7(3)
N3 P3 O4 111.5(3)
N1 P3 O4 104.9(2)
O3 P3 O4 103.2(2)
C1 O1 P2 123.1(4)
C12 O2 P2 118.1(4)
C13 O3 P3 117.4(4)
C24 O4 P3 122.8(3)
C32 O5 Cu1 127.3(4)
C32 O5 Tb1 125.5(3)
Cu1 O5 Tb1 106.97(17)
C31 O6 C33 114.8(5)
C31 O6 Tb1 119.4(3)
C33 O6 Tb1 125.7(3)
C41 O7 Cu1 119.9(4)
C41 O7 Tb1 123.7(3)
Cu1 O7 Tb1 109.67(17)
C40 O8 C42 116.6(5)
C40 O8 Tb1 118.5(3)
C42 O8 Tb1 124.3(4)
N9 O9 Tb1 99.0(4)
N9 O10 Tb1 93.3(3)
N10 O12 Tb1 94.7(4)
N10 O13 Tb1 93.8(4)
N8 O15 Tb1 96.4(4)
N8 O16 Tb1 96.5(3)
P3 N1 P1 122.5(3)
P1 N2 P2 121.8(3)
P3 N3 P2 121.4(3)
N5 N4 C25 113.2(5)
N5 N4 P1 110.9(4)
C25 N4 P1 117.0(4)
C26 N5 N4 113.0(5)
C26 N5 Cu1 127.1(4)
N4 N5 Cu1 119.8(4)
N7 N6 C34 118.0(4)
N7 N6 P1 121.5(4)
C34 N6 P1 120.5(4)
C35 N7 N6 116.9(5)
C35 N7 Cu1 119.4(4)
N6 N7 Cu1 123.7(4)
O17 N8 O15 122.4(5)
O17 N8 O16 122.1(5)
O15 N8 O16 115.5(5)
O17 N8 Tb1 177.8(4)
O15 N8 Tb1 58.0(3)
O16 N8 Tb1 57.5(3)
O11 N9 O10 122.5(6)
O11 N9 O9 120.4(6)
O10 N9 O9 117.1(5)
O11 N9 Tb1 175.2(5)
O10 N9 Tb1 61.9(3)
O9 N9 Tb1 55.2(3)
O14 N10 O13 121.1(6)
O14 N10 O12 121.8(6)
O13 N10 O12 117.0(6)
O14 N10 Tb1 170.4(5)
O13 N10 Tb1 59.4(3)
O12 N10 Tb1 58.2(3)
C43 N11 Cu1 153.3(5)
C2 C1 C6 123.3(6)
C2 C1 O1 117.3(6)
C6 C1 O1 119.2(5)
C1 C2 C3 118.7(6)
C4 C3 C2 119.8(7)
C3 C4 C5 121.7(6)
C4 C5 C6 120.6(6)
C1 C6 C5 115.9(6)
C1 C6 C7 122.1(5)
C5 C6 C7 121.9(6)
C12 C7 C8 116.5(6)
C12 C7 C6 122.5(6)
C8 C7 C6 120.9(6)
C9 C8 C7 122.3(6)
C8 C9 C10 119.5(7)
C11 C10 C9 119.0(7)
C12 C11 C10 120.0(6)
C11 C12 C7 122.5(6)
C11 C12 O2 118.6(5)
C7 C12 O2 118.7(6)
C14 C13 O3 117.1(7)
C14 C13 C18 124.2(7)
O3 C13 C18 118.6(7)
C13 C14 C15 116.6(8)
C16 C15 C14 120.7(8)
C17 C16 C15 120.2(8)
C16 C17 C18 122.7(8)
C17 C18 C13 115.5(8)
C17 C18 C19 122.1(7)
C13 C18 C19 122.3(6)
C24 C19 C20 115.2(7)
C24 C19 C18 122.1(6)
C20 C19 C18 122.3(6)
C21 C20 C19 121.1(7)
C20 C21 C22 122.2(7)
C21 C22 C23 118.5(8)
C22 C23 C24 120.0(7)
C23 C24 C19 122.9(6)
C23 C24 O4 117.6(5)
C19 C24 O4 119.0(6)
N5 C26 C27 125.4(5)
C28 C27 C32 120.0(6)
C28 C27 C26 116.4(5)
C32 C27 C26 123.5(5)
C29 C28 C27 120.5(6)
C28 C29 C30 120.1(6)
C31 C30 C29 119.4(6)
C32 C31 O6 113.8(5)
C32 C31 C30 122.0(5)
O6 C31 C30 124.1(5)
O5 C32 C31 118.3(5)
O5 C32 C27 123.6(5)
C31 C32 C27 118.0(5)
N7 C35 C36 126.0(6)
C37 C36 C41 119.5(6)
C37 C36 C35 117.3(6)
C41 C36 C35 123.1(5)
C38 C37 C36 120.5(7)
C37 C38 C39 120.0(6)
C40 C39 C38 119.6(6)
C39 C40 O8 125.2(6)
C39 C40 C41 122.1(6)
O8 C40 C41 112.7(5)
O7 C41 C40 119.5(6)
O7 C41 C36 122.4(5)
C40 C41 C36 118.1(6)
N11 C43 C44 177.9(7)
N12 C45 C46 176.3(9)

loop_
_geom_bond_atom_site_label_1
_geom_bond_atom_site_label_2
_geom_bond_distance
Tb1 O7 2.330(4)
Tb1 O5 2.398(4)
Tb1 O12 2.406(5)
Tb1 O13 2.433(5)
Tb1 O9 2.445(4)
Tb1 O16 2.463(4)
Tb1 O15 2.474(5)
Tb1 O8 2.493(4)
Tb1 O6 2.563(4)
Tb1 O10 2.596(4)
Tb1 N10 2.820(6)
Tb1 N8 2.900(6)
Cu1 N5 1.930(5)
Cu1 O7 1.931(4)
Cu1 O5 1.931(4)
Cu1 N7 2.027(5)
Cu1 N11 2.346(6)
P1 N2 1.563(5)
P1 N1 1.582(5)
P1 N4 1.671(5)
P1 N6 1.674(5)
P2 N3 1.578(5)
P2 O2 1.582(5)
P2 O1 1.583(4)
P2 N2 1.592(5)
P3 N3 1.560(5)
P3 N1 1.571(5)
P3 O3 1.577(4)
P3 O4 1.591(4)
O1 C1 1.409(7)
O2 C12 1.413(7)
O3 C13 1.394(8)
O4 C24 1.418(7)
O5 C32 1.330(7)
O6 C31 1.388(7)
O6 C33 1.447(7)
O7 C41 1.320(7)
O8 C40 1.389(7)
O8 C42 1.445(7)
O9 N9 1.292(7)
O10 N9 1.238(7)
O11 N9 1.226(6)
O12 N10 1.288(7)
O13 N10 1.273(7)
O14 N10 1.260(8)
O15 N8 1.264(6)
O16 N8 1.277(7)
O17 N8 1.225(7)
N4 N5 1.440(6)
N4 C25 1.476(8)
N5 C26 1.291(8)
N6 N7 1.411(6)
N6 C34 1.456(7)
N7 C35 1.299(7)
N11 C43 1.134(8)
N12 C45 1.123(9)
C1 C2 1.378(9)
C1 C6 1.387(9)
C2 C3 1.380(9)
C3 C4 1.350(10)
C4 C5 1.377(10)
C5 C6 1.406(8)
C6 C7 1.473(9)
C7 C12 1.368(8)
C7 C8 1.397(9)
C8 C9 1.360(10)
C9 C10 1.390(10)
C10 C11 1.379(10)
C11 C12 1.367(9)
C13 C14 1.388(11)
C13 C18 1.403(10)
C14 C15 1.401(13)
C15 C16 1.387(12)
C16 C17 1.357(12)
C17 C18 1.392(10)
C18 C19 1.454(10)
C19 C24 1.381(8)
C19 C20 1.431(10)
C20 C21 1.349(11)
C21 C22 1.365(11)
C22 C23 1.377(9)
C23 C24 1.379(9)
C26 C27 1.433(8)
C27 C28 1.397(8)
C27 C32 1.420(8)
C28 C29 1.380(9)
C29 C30 1.396(8)
C30 C31 1.388(8)
C31 C32 1.385(8)
C35 C36 1.446(8)
C36 C37 1.411(8)
C36 C41 1.415(8)
C37 C38 1.388(9)
C38 C39 1.394(10)
C39 C40 1.380(9)
C40 C41 1.402(8)
C43 C44 1.451(9)
C45 C46 1.414(10)
